data_4512574
loop_
_publ_author_name
'Nath, Jayanta K.'
'Kirillov, Alexander M.'
'Baruah, Jubaraj B.'

_publ_section_title
;
 Synthesis, Structure, and Topological Studies of Solvates and Salts of a
 Chiral Zwitterionic
 HostN-(2-Imidazol-5-yl-1-carboxyethyl)-1,8-naphthalimide
;
_journal_issue 2
_journal_name_full 'Crystal Growth &amp; Design'
_journal_page_first 737
_journal_paper_doi 10.1021/cg5018054
_journal_volume 15
_journal_year 2015
_chemical_absolute_configuration syn
_chemical_formula_moiety 'C18 H13 N3 O4, O'
_chemical_formula_sum 'C18 H13 N3 O5'
_chemical_formula_weight 351.31
_chemical_name_systematic
; 
 ? 
;
_space_group_IT_number 4
_space_group_name_Hall 'P 2yb'
_symmetry_cell_setting monoclinic
_symmetry_space_group_name_Hall 'P 2yb'
_symmetry_space_group_name_H-M 'P 1 21 1'
_atom_sites_solution_hydrogens geom
_atom_sites_solution_primary direct
_atom_sites_solution_secondary difmap
_audit_creation_method SHELXL-97
_cell_angle_alpha 90.00
_cell_angle_beta 90.998(6)
_cell_angle_gamma 90.00
_cell_formula_units_Z 8
_cell_length_a 8.3033(6)
_cell_length_b 14.3166(9)
_cell_length_c 27.1828(15)
_cell_measurement_reflns_used 3377
_cell_measurement_temperature 296(2)
_cell_measurement_theta_max 28.7866
_cell_measurement_theta_min 2.9919
_cell_volume 3230.9(4)
_computing_cell_refinement 'CrysAlisPro, Agilent Technologies'
_computing_data_collection 'CrysAlisPro, Agilent Technologies'
_computing_data_reduction 'CrysAlisPro, Agilent Technologies'
_computing_molecular_graphics 'Bruker SHELXTL'
_computing_publication_material 'Bruker SHELXTL'
_computing_structure_refinement 'SHELXL-97 (Sheldrick, 1997)'
_computing_structure_solution 'SHELXS-97 (Sheldrick, 1990)'
_diffrn_ambient_temperature 296(2)
_diffrn_measured_fraction_theta_full 0.997
_diffrn_measured_fraction_theta_max 0.997
_diffrn_measurement_device_type 'SuperNova, Dual, Cu at zero, Eos'
_diffrn_measurement_method 'phi and omega scans'
_diffrn_radiation_monochromator mirror
_diffrn_radiation_source 'SuperNova (Mo) X-ray Source'
_diffrn_radiation_type MoK\a
_diffrn_radiation_wavelength 0.71073
_diffrn_reflns_av_R_equivalents 0.0553
_diffrn_reflns_av_sigmaI/netI 0.0835
_diffrn_reflns_limit_h_max 9
_diffrn_reflns_limit_h_min -9
_diffrn_reflns_limit_k_max 16
_diffrn_reflns_limit_k_min -17
_diffrn_reflns_limit_l_max 32
_diffrn_reflns_limit_l_min -30
_diffrn_reflns_number 15142
_diffrn_reflns_theta_full 25.25
_diffrn_reflns_theta_max 25.25
_diffrn_reflns_theta_min 3.00
_diffrn_standards_interval_count none
_diffrn_standards_interval_time none
_diffrn_standards_number none
_exptl_absorpt_coefficient_mu 0.108
_exptl_absorpt_correction_type none
_exptl_crystal_colour colourless
_exptl_crystal_density_diffrn 1.444
_exptl_crystal_density_method 'not measured'
_exptl_crystal_description block
_exptl_crystal_F_000 1456
_exptl_crystal_size_max 0.33
_exptl_crystal_size_mid 0.27
_exptl_crystal_size_min 0.22
_refine_diff_density_max 0.439
_refine_diff_density_min -0.227
_refine_diff_density_rms 0.049
_refine_ls_abs_structure_details 'Flack H D (1983), Acta Cryst. A39, 876-881'
_refine_ls_abs_structure_Flack 0.1(2)
_refine_ls_extinction_method none
_refine_ls_goodness_of_fit_ref 1.001
_refine_ls_hydrogen_treatment mixed
_refine_ls_matrix_type full
_refine_ls_number_parameters 942
_refine_ls_number_reflns 9538
_refine_ls_number_restraints 19
_refine_ls_restrained_S_all 5.823
_refine_ls_R_factor_all 0.0998
_refine_ls_R_factor_gt 0.0658
_refine_ls_shift/su_max 0.000
_refine_ls_shift/su_mean 0.000
_refine_ls_structure_factor_coef Fsqd
_refine_ls_weighting_details 'calc w=1/[\s^2^(Fo^2^)+(0.0900P)^2^+0.0200P] where P=(Fo^2^+2Fc^2^)/3'
_refine_ls_weighting_scheme calc
_refine_ls_wR_factor_gt 0.1602
_refine_ls_wR_factor_ref 0.1938
_reflns_number_gt 6195
_reflns_number_total 9538
_reflns_threshold_expression >2sigma(I)
_cod_data_source_file cg5018054_si_002.cif
_cod_data_source_block L.H2O
_cod_depositor_comments
;
The following automatic conversions were performed:

'_symmetry_cell_setting' value 'Monoclinic' changed to 'monoclinic'
according to
/home/saulius/struct/COD-crude-data--automatic-downloads/rss-feeds/ACS/lib/dictionaries/cif_core.dic
dictionary named 'cif_core.dic' version 2.4.2 from 2011-04-26.

Automatic conversion script
Id: cif_fix_values 2935 2014-11-11 08:27:57Z andrius 

 Adding full bibliography for 4512567--4512578.cif.
;
_cod_original_cell_volume 3230.9(3)
_cod_original_sg_symbol_H-M 'P 21'
_cod_database_code 4512574

loop_
_symmetry_equiv_pos_as_xyz
'x, y, z'
'-x, y+1/2, -z'

loop_
_atom_site_label
_atom_site_type_symbol
_atom_site_fract_x
_atom_site_fract_y
_atom_site_fract_z
_atom_site_U_iso_or_equiv
_atom_site_adp_type
_atom_site_occupancy
_atom_site_symmetry_multiplicity
_atom_site_calc_flag
_atom_site_refinement_flags
O6 O 0.624(3) 0.6882(17) 0.6702(8) 0.062(6) Uani 1 1 d .
O2 O 0.417(3) 0.181(2) 0.8477(9) 0.068(7) Uani 1 1 d .
O8 O 0.584(3) 0.4631(18) 0.6290(9) 0.071(7) Uani 1 1 d .
O15 O 0.134(3) 0.8678(18) 0.8946(8) 0.069(7) Uani 1 1 d .
N2 N -0.121(3) 0.469(2) 0.8233(10) 0.053(7) Uani 1 1 d D
N5 N 0.061(4) 0.502(2) 0.7110(10) 0.059(7) Uani 1 1 d D
N6 N 0.391(3) 0.5763(18) 0.6284(9) 0.049(6) Uani 1 1 d .
O4 O 0.327(3) 0.3556(19) 0.9108(9) 0.071(7) Uani 1 1 d .
O16 O 0.420(3) 0.6082(18) 0.8535(9) 0.076(7) Uani 1 1 d .
O14 O 0.065(3) 0.6177(18) 0.8320(9) 0.076(8) Uani 1 1 d .
O13 O 0.124(3) 0.6631(19) 0.7561(8) 0.069(7) Uani 1 1 d .
N12 N 0.280(3) 0.7378(18) 0.8741(9) 0.047(6) Uani 1 1 d .
O1 O 0.408(3) 0.287(2) 0.7882(9) 0.073(7) Uani 1 1 d .
N3 N 0.145(3) 0.2430(19) 0.8886(9) 0.050(6) Uani 1 1 d .
C3 C -0.054(3) 0.380(2) 0.8210(10) 0.047(7) Uani 1 1 d .
N9 N 0.124(3) 0.0648(19) 0.6092(9) 0.054(7) Uani 1 1 d .
O7 O 0.231(3) 0.7045(19) 0.6270(9) 0.078(8) Uani 1 1 d .
O12 O 0.260(3) 0.2036(19) 0.6098(10) 0.082(8) Uani 1 1 d .
O11 O -0.028(4) -0.066(2) 0.6066(9) 0.100(11) Uani 1 1 d .
O10 O -0.079(3) 0.190(2) 0.6503(9) 0.076(7) Uani 1 1 d .
C61 C 0.218(4) 0.801(2) 0.9081(11) 0.046(7) Uani 1 1 d .
O3 O -0.022(3) 0.1236(19) 0.8672(10) 0.073(7) Uani 1 1 d .
N1 N -0.318(3) 0.374(2) 0.8146(10) 0.061(7) Uani 1 1 d D
H1A H -0.4145 0.3526 0.8115 0.073 Uiso 1 1 calc RD
O5 O 0.645(3) 0.590(2) 0.7335(9) 0.078(8) Uani 1 1 d .
N8 N 0.547(4) 0.005(2) 0.6935(11) 0.068(8) Uani 1 1 d D
H8 H 0.5928 0.0560 0.7035 0.081 Uiso 1 1 calc RD
C60 C 0.137(4) 0.670(2) 0.8023(12) 0.054(8) Uani 1 1 d .
N7 N 0.518(4) -0.137(2) 0.6699(10) 0.069(9) Uani 1 1 d D
H7 H 0.5378 -0.1945 0.6625 0.083 Uiso 1 1 calc RD
C62 C 0.261(3) 0.784(2) 0.9605(11) 0.047(7) Uani 1 1 d .
C25 C 0.304(4) 0.646(2) 0.6043(11) 0.048(7) Uani 1 1 d .
C72 C 0.371(3) 0.659(2) 0.8860(12) 0.049(8) Uani 1 1 d .
C24 C 0.576(4) 0.622(3) 0.6966(12) 0.055(8) Uani 1 1 d .
C6 C 0.350(4) 0.243(3) 0.8236(12) 0.054(8) Uani 1 1 d .
C54 C 0.198(4) 0.140(2) 0.5853(12) 0.053(8) Uani 1 1 d .
C67 C 0.351(3) 0.706(2) 0.9744(11) 0.045(7) Uani 1 1 d .
N4 N -0.010(4) 0.369(2) 0.6812(10) 0.066(8) Uani 1 1 d D
H4 H -0.0680 0.3231 0.6712 0.079 Uiso 1 1 calc RD
C71 C 0.407(4) 0.642(2) 0.9385(12) 0.052(8) Uani 1 1 d .
C31 C 0.382(3) 0.572(2) 0.5243(11) 0.046(7) Uani 1 1 d .
C35 C 0.471(4) 0.504(2) 0.5505(11) 0.049(8) Uani 1 1 d .
C36 C 0.489(4) 0.511(2) 0.6049(12) 0.050(8) Uani 1 1 d .
C7 C 0.236(4) 0.294(3) 0.9232(12) 0.054(8) Uani 1 1 d .
C18 C 0.049(4) 0.167(2) 0.8996(13) 0.054(8) Uani 1 1 d .
C21 C 0.201(4) 0.456(2) 0.6994(11) 0.052(8) Uani 1 1 d .
C26 C 0.302(4) 0.644(2) 0.5497(11) 0.047(7) Uani 1 1 d .
C53 C 0.197(4) 0.141(2) 0.5318(12) 0.054(8) Uani 1 1 d .
C1 C -0.278(4) 0.462(3) 0.8185(12) 0.063(9) Uani 1 1 d .
H1 H -0.3494 0.5119 0.8179 0.076 Uiso 1 1 calc R
C44 C 0.042(4) -0.003(2) 0.5302(11) 0.052(8) Uani 1 1 d .
C63 C 0.205(4) 0.846(2) 0.9960(11) 0.056(9) Uani 1 1 d .
H63 H 0.1443 0.8975 0.9867 0.067 Uiso 1 1 calc R
C2 C -0.179(4) 0.319(3) 0.8164(12) 0.056(8) Uani 1 1 d .
H2 H -0.1735 0.2541 0.8148 0.067 Uiso 1 1 calc R
C49 C 0.119(4) 0.070(2) 0.5057(12) 0.051(8) Uani 1 1 d .
O9 O -0.027(4) 0.143(3) 0.7262(9) 0.101(10) Uani 1 1 d .
N10 N 0.517(4) 1.012(3) 0.8255(12) 0.079(10) Uani 1 1 d D
H10A H 0.5095 1.0693 0.8340 0.095 Uiso 1 1 calc RD
C59 C 0.231(4) 0.751(2) 0.8221(10) 0.050(8) Uani 1 1 d .
H59 H 0.1576 0.8050 0.8213 0.061 Uiso 1 1 calc R
C66 C 0.387(4) 0.690(3) 1.0249(12) 0.056(9) Uani 1 1 d .
C23 C 0.408(4) 0.582(2) 0.6825(11) 0.053(8) Uani 1 1 d .
H23 H 0.3306 0.6298 0.6927 0.063 Uiso 1 1 calc R
C17 C 0.042(4) 0.138(2) 0.9517(12) 0.055(9) Uani 1 1 d .
C19 C -0.063(5) 0.447(3) 0.7002(12) 0.064(10) Uani 1 1 d .
H19 H -0.1709 0.4620 0.7052 0.077 Uiso 1 1 calc R
C68 C 0.479(4) 0.610(3) 1.0379(14) 0.070(10) Uani 1 1 d .
H68 H 0.5045 0.5982 1.0707 0.084 Uiso 1 1 calc R
C39 C 0.386(4) -0.006(3) 0.6833(11) 0.056(8) Uani 1 1 d .
N11 N 0.614(4) 0.880(3) 0.8064(12) 0.080(10) Uani 1 1 d D
H11A H 0.6833 0.8372 0.8000 0.096 Uiso 1 1 calc RD
C14 C 0.006(5) 0.087(4) 1.0499(17) 0.087(15) Uani 1 1 d .
H14 H -0.0088 0.0698 1.0825 0.104 Uiso 1 1 calc R
C48 C 0.113(4) 0.074(3) 0.4536(13) 0.064(10) Uani 1 1 d .
C5 C 0.175(3) 0.267(2) 0.8367(11) 0.051(8) Uani 1 1 d .
H5 H 0.1068 0.2244 0.8173 0.061 Uiso 1 1 calc R
C43 C 0.043(5) -0.006(2) 0.5840(13) 0.060(9) Uani 1 1 d .
C65 C 0.331(4) 0.756(3) 1.0595(12) 0.060(9) Uani 1 1 d .
H65 H 0.3565 0.7476 1.0927 0.072 Uiso 1 1 calc R
C57 C 0.451(4) 0.867(3) 0.8051(12) 0.060(9) Uani 1 1 d .
C64 C 0.242(4) 0.829(3) 1.0460(12) 0.065(10) Uani 1 1 d .
H64 H 0.2045 0.8701 1.0698 0.078 Uiso 1 1 calc R
C34 C 0.547(4) 0.433(3) 0.5256(14) 0.064(10) Uani 1 1 d .
H34 H 0.6054 0.3879 0.5429 0.077 Uiso 1 1 calc R
C30 C 0.378(4) 0.568(3) 0.4724(11) 0.055(9) Uani 1 1 d .
C20 C 0.153(5) 0.374(3) 0.6801(12) 0.068(10) Uani 1 1 d .
H20 H 0.2208 0.3284 0.6679 0.081 Uiso 1 1 calc R
C27 C 0.219(4) 0.711(3) 0.5234(13) 0.059(9) Uani 1 1 d .
H27 H 0.1658 0.7584 0.5398 0.071 Uiso 1 1 calc R
C4 C 0.123(4) 0.363(3) 0.8219(14) 0.061(9) Uani 1 1 d .
H4B H 0.1637 0.3754 0.7893 0.074 Uiso 1 1 calc R
H4A H 0.1732 0.4073 0.8443 0.074 Uiso 1 1 calc R
C42 C -0.010(4) 0.139(3) 0.6802(13) 0.065(10) Uani 1 1 d .
C58 C 0.375(5) 0.777(3) 0.7900(12) 0.064(9) Uani 1 1 d .
H58A H 0.4554 0.7280 0.7923 0.076 Uiso 1 1 calc R
H58B H 0.3397 0.7817 0.7560 0.076 Uiso 1 1 calc R
C33 C 0.536(5) 0.430(3) 0.4742(14) 0.077(12) Uani 1 1 d .
H33 H 0.5858 0.3808 0.4577 0.093 Uiso 1 1 calc R
C12 C 0.100(5) 0.167(3) 1.0390(13) 0.076(12) Uani 1 1 d .
C70 C 0.490(4) 0.564(3) 0.9530(15) 0.066(10) Uani 1 1 d .
H70 H 0.5210 0.5200 0.9295 0.079 Uiso 1 1 calc R
C8 C 0.211(4) 0.269(3) 0.9759(12) 0.060(9) Uani 1 1 d .
C56 C 0.390(5) 0.952(3) 0.8169(13) 0.070(10) Uani 1 1 d .
H56 H 0.2811 0.9674 0.8189 0.084 Uiso 1 1 calc R
C29 C 0.294(5) 0.639(3) 0.4474(14) 0.070(11) Uani 1 1 d .
H29 H 0.2911 0.6396 0.4132 0.084 Uiso 1 1 calc R
C52 C 0.271(4) 0.213(3) 0.5070(15) 0.069(10) Uani 1 1 d .
H52 H 0.3248 0.2606 0.5242 0.083 Uiso 1 1 calc R
C45 C -0.035(4) -0.074(3) 0.5044(13) 0.065(10) Uani 1 1 d .
H45 H -0.0818 -0.1231 0.5212 0.078 Uiso 1 1 calc R
C28 C 0.215(4) 0.708(3) 0.4727(14) 0.070(10) Uani 1 1 d .
H28 H 0.1574 0.7534 0.4553 0.084 Uiso 1 1 calc R
C69 C 0.529(5) 0.549(3) 1.0026(15) 0.074(11) Uani 1 1 d .
H69 H 0.5893 0.4965 1.0117 0.088 Uiso 1 1 calc R
C41 C 0.113(4) 0.066(3) 0.6631(11) 0.056(9) Uani 1 1 d .
H41 H 0.0689 0.0050 0.6723 0.067 Uiso 1 1 calc R
C22 C 0.364(4) 0.494(3) 0.7105(12) 0.060(9) Uani 1 1 d .
H22A H 0.4426 0.4462 0.7033 0.072 Uiso 1 1 calc R
H22B H 0.3713 0.5071 0.7455 0.072 Uiso 1 1 calc R
C51 C 0.264(5) 0.214(3) 0.4549(15) 0.079(12) Uani 1 1 d .
H51 H 0.3134 0.2626 0.4380 0.094 Uiso 1 1 calc R
C38 C 0.369(5) -0.094(3) 0.6675(12) 0.063(9) Uani 1 1 d .
H38 H 0.2728 -0.1218 0.6568 0.076 Uiso 1 1 calc R
C13 C 0.117(4) 0.193(3) 0.9881(12) 0.062(10) Uani 1 1 d .
C16 C -0.047(4) 0.061(3) 0.9639(15) 0.072(11) Uani 1 1 d .
H16 H -0.0974 0.0257 0.9392 0.086 Uiso 1 1 calc R
C46 C -0.041(5) -0.071(3) 0.4530(14) 0.076(12) Uani 1 1 d .
H46 H -0.0949 -0.1182 0.4356 0.091 Uiso 1 1 calc R
C37 C 0.621(5) -0.076(3) 0.6851(14) 0.075(11) Uani 1 1 d .
H37 H 0.7302 -0.0874 0.6896 0.090 Uiso 1 1 calc R
C55 C 0.650(6) 0.967(3) 0.8188(16) 0.083(12) Uani 1 1 d .
H55 H 0.7537 0.9912 0.8222 0.100 Uiso 1 1 calc R
C32 C 0.457(5) 0.494(3) 0.4487(14) 0.070(11) Uani 1 1 d .
H32 H 0.4533 0.4898 0.4146 0.084 Uiso 1 1 calc R
C50 C 0.187(5) 0.146(3) 0.4290(14) 0.077(12) Uani 1 1 d .
H50 H 0.1830 0.1487 0.3948 0.092 Uiso 1 1 calc R
C15 C -0.062(6) 0.034(4) 1.0132(18) 0.094(16) Uani 1 1 d .
H15 H -0.1188 -0.0200 1.0209 0.113 Uiso 1 1 calc R
C47 C 0.030(5) 0.000(4) 0.4283(14) 0.078(12) Uani 1 1 d .
H47 H 0.0254 0.0001 0.3941 0.093 Uiso 1 1 calc R
C40 C 0.274(4) 0.075(3) 0.6910(13) 0.066(10) Uani 1 1 d .
H40B H 0.3270 0.1316 0.6807 0.079 Uiso 1 1 calc R
H40A H 0.2530 0.0802 0.7259 0.079 Uiso 1 1 calc R
C9 C 0.287(5) 0.322(3) 1.0115(14) 0.079(12) Uani 1 1 d .
H9 H 0.3506 0.3721 1.0020 0.095 Uiso 1 1 calc R
C11 C 0.179(7) 0.225(5) 1.0741(16) 0.103(19) Uani 1 1 d .
H11 H 0.1692 0.2104 1.1073 0.124 Uiso 1 1 calc R
C10 C 0.271(6) 0.303(4) 1.0609(16) 0.098(16) Uani 1 1 d .
H10 H 0.3197 0.3405 1.0847 0.117 Uiso 1 1 calc RD
O18 O 0.978(4) 0.812(4) 0.6975(13) 0.20(3) Uani 1 1 d G
O20 O 0.355(4) 0.661(3) 0.2620(12) 0.151(19) Uani 1 1 d G
O17 O 0.004(5) 0.979(4) 0.7816(13) 0.25(4) Uani 1 1 d G
O19 O 0.786(5) 0.732(4) 0.7836(18) 0.17(2) Uani 1 1 d .
H2A H -0.07(5) 0.521(16) 0.823(16) 0.10(17) Uiso 1 1 d D
H5A H 0.06(4) 0.553(14) 0.727(11) 0.07(11) Uiso 1 1 d D

loop_
_atom_site_aniso_label
_atom_site_aniso_U_11
_atom_site_aniso_U_22
_atom_site_aniso_U_33
_atom_site_aniso_U_23
_atom_site_aniso_U_13
_atom_site_aniso_U_12
O6 0.060(14) 0.061(16) 0.065(14) 0.005(13) 0.017(11) 0.007(12)
O2 0.058(14) 0.081(19) 0.065(14) 0.002(14) -0.005(11) 0.016(13)
O8 0.077(16) 0.069(17) 0.066(15) 0.003(14) 0.003(12) 0.034(14)
O15 0.090(18) 0.061(17) 0.057(14) -0.006(13) 0.007(12) 0.020(14)
N2 0.050(17) 0.06(2) 0.054(16) 0.009(14) 0.009(12) -0.002(14)
N5 0.08(2) 0.06(2) 0.043(15) -0.005(15) 0.003(14) 0.009(17)
N6 0.059(16) 0.042(16) 0.047(14) 0.006(13) 0.005(11) 0.006(12)
O4 0.071(16) 0.064(17) 0.080(17) 0.005(14) -0.005(12) -0.016(14)
O16 0.097(18) 0.060(17) 0.070(15) -0.015(14) 0.020(13) 0.020(14)
O14 0.101(19) 0.068(18) 0.060(14) -0.004(14) 0.012(13) -0.036(15)
O13 0.083(17) 0.076(18) 0.049(13) -0.008(13) 0.004(11) -0.006(14)
N12 0.058(15) 0.038(15) 0.046(13) -0.004(12) 0.009(11) 0.001(12)
O1 0.052(14) 0.10(2) 0.068(15) 0.016(15) 0.007(11) -0.019(13)
N3 0.047(14) 0.052(17) 0.050(14) 0.007(13) 0.005(11) 0.002(13)
C3 0.046(17) 0.05(2) 0.040(15) 0.007(15) -0.003(12) -0.002(15)
N9 0.069(17) 0.046(17) 0.047(14) -0.001(13) -0.006(12) 0.000(14)
O7 0.098(19) 0.066(17) 0.072(16) -0.008(14) 0.001(14) 0.038(16)
O12 0.11(2) 0.060(17) 0.074(16) -0.011(15) 0.006(15) -0.023(16)
O11 0.16(3) 0.08(2) 0.059(15) 0.013(16) -0.010(17) -0.06(2)
O10 0.075(16) 0.08(2) 0.072(16) -0.008(15) -0.014(13) 0.010(14)
C61 0.051(18) 0.038(18) 0.050(17) -0.004(15) 0.007(14) 0.007(14)
O3 0.080(17) 0.066(18) 0.073(16) 0.010(14) 0.000(13) -0.022(14)
N1 0.048(16) 0.06(2) 0.074(19) 0.013(16) -0.003(13) -0.012(15)
O5 0.085(18) 0.09(2) 0.059(15) 0.014(15) -0.016(13) -0.003(16)
N8 0.07(2) 0.07(2) 0.067(19) -0.005(17) 0.005(15) -0.005(17)
C60 0.058(19) 0.05(2) 0.06(2) -0.011(17) 0.008(16) 0.005(16)
N7 0.10(2) 0.050(19) 0.062(18) 0.010(16) 0.017(17) 0.011(18)
C62 0.048(17) 0.040(18) 0.052(17) -0.007(15) 0.007(14) -0.003(14)
C25 0.052(18) 0.037(18) 0.054(18) 0.002(15) 0.000(14) 0.001(15)
C72 0.044(17) 0.039(18) 0.064(19) -0.010(16) 0.008(14) 0.000(14)
C24 0.06(2) 0.05(2) 0.045(17) -0.007(17) 0.009(15) 0.004(17)
C6 0.039(17) 0.07(2) 0.052(18) 0.000(18) -0.005(14) -0.009(17)
C54 0.06(2) 0.034(18) 0.06(2) -0.007(16) 0.002(16) 0.004(15)
C67 0.036(15) 0.037(17) 0.060(18) -0.001(15) -0.001(13) -0.007(13)
N4 0.09(2) 0.05(2) 0.055(17) 0.001(16) -0.006(15) -0.014(17)
C71 0.049(18) 0.05(2) 0.057(18) -0.007(16) 0.004(14) -0.001(15)
C31 0.041(16) 0.043(19) 0.053(17) 0.001(15) 0.001(13) -0.011(14)
C35 0.048(18) 0.043(18) 0.056(19) -0.002(16) 0.007(14) -0.001(15)
C36 0.052(19) 0.038(18) 0.060(19) 0.001(16) 0.006(15) 0.003(15)
C7 0.06(2) 0.05(2) 0.053(18) 0.000(18) -0.001(15) 0.007(17)
C18 0.052(19) 0.05(2) 0.06(2) 0.012(18) 0.011(16) 0.001(16)
C21 0.07(2) 0.05(2) 0.037(16) -0.001(15) 0.003(14) 0.004(17)
C26 0.052(17) 0.037(18) 0.053(17) 0.007(15) 0.000(14) -0.003(14)
C53 0.06(2) 0.04(2) 0.06(2) -0.004(17) 0.006(16) 0.013(16)
C1 0.06(2) 0.07(3) 0.06(2) 0.007(19) 0.012(16) 0.004(19)
C44 0.059(19) 0.05(2) 0.043(17) -0.010(16) -0.004(14) 0.008(16)
C63 0.06(2) 0.05(2) 0.054(19) -0.013(17) 0.013(15) -0.005(17)
C2 0.050(19) 0.05(2) 0.07(2) 0.014(17) -0.007(15) -0.001(15)
C49 0.056(18) 0.044(19) 0.052(18) -0.007(16) 0.009(14) 0.015(15)
O9 0.11(2) 0.14(3) 0.056(15) -0.008(18) 0.011(14) 0.03(2)
N10 0.10(3) 0.06(2) 0.08(2) 0.001(18) 0.003(19) -0.01(2)
C59 0.06(2) 0.047(19) 0.043(16) -0.003(15) 0.010(14) -0.001(16)
C66 0.044(18) 0.07(3) 0.054(19) -0.004(18) -0.002(14) -0.011(17)
C23 0.06(2) 0.05(2) 0.046(17) 0.004(16) 0.007(14) 0.008(16)
C17 0.057(19) 0.05(2) 0.058(19) 0.019(17) 0.021(16) 0.021(16)
C19 0.08(3) 0.07(3) 0.049(18) 0.002(19) 0.008(17) -0.01(2)
C68 0.07(2) 0.08(3) 0.06(2) 0.01(2) -0.013(17) 0.00(2)
C39 0.08(2) 0.05(2) 0.041(17) -0.007(16) 0.003(15) -0.002(18)
N11 0.09(2) 0.08(3) 0.08(2) 0.01(2) 0.001(17) -0.01(2)
C14 0.09(3) 0.09(3) 0.08(3) 0.04(3) 0.05(2) 0.05(3)
C48 0.07(2) 0.07(3) 0.053(19) 0.00(2) 0.011(17) 0.03(2)
C5 0.043(17) 0.06(2) 0.051(17) 0.013(16) -0.002(13) 0.001(15)
C43 0.08(2) 0.039(19) 0.06(2) -0.005(18) -0.012(18) -0.011(18)
C65 0.07(2) 0.06(2) 0.051(19) -0.006(18) -0.001(16) -0.012(19)
C57 0.07(2) 0.06(2) 0.049(18) 0.010(18) 0.006(16) -0.016(19)
C64 0.07(2) 0.07(3) 0.06(2) -0.018(19) 0.010(17) -0.01(2)
C34 0.06(2) 0.05(2) 0.07(2) -0.01(2) 0.012(17) 0.002(18)
C30 0.052(18) 0.07(2) 0.044(17) 0.002(18) -0.005(14) -0.016(17)
C20 0.08(3) 0.07(3) 0.06(2) 0.01(2) 0.004(18) 0.00(2)
C27 0.06(2) 0.05(2) 0.06(2) 0.013(18) -0.007(16) -0.006(17)
C4 0.046(18) 0.07(2) 0.07(2) 0.02(2) -0.003(15) -0.006(17)
C42 0.07(2) 0.08(3) 0.05(2) -0.01(2) -0.009(17) 0.00(2)
C58 0.09(3) 0.05(2) 0.055(19) 0.001(18) 0.015(17) -0.011(18)
C33 0.08(3) 0.09(3) 0.06(2) -0.03(2) 0.01(2) -0.01(2)
C12 0.09(3) 0.09(3) 0.05(2) 0.00(2) 0.02(2) 0.04(2)
C70 0.06(2) 0.05(2) 0.09(3) 0.00(2) 0.011(18) 0.015(18)
C8 0.06(2) 0.07(3) 0.056(19) -0.004(19) 0.003(16) 0.023(18)
C56 0.08(3) 0.05(2) 0.07(2) 0.00(2) 0.01(2) -0.02(2)
C29 0.07(2) 0.08(3) 0.06(2) 0.02(2) -0.010(18) -0.02(2)
C52 0.07(2) 0.05(2) 0.09(3) 0.00(2) 0.02(2) 0.005(18)
C45 0.08(3) 0.06(2) 0.06(2) -0.014(18) -0.007(17) 0.007(19)
C28 0.06(2) 0.07(3) 0.07(2) 0.02(2) -0.017(18) -0.01(2)
C69 0.07(3) 0.07(3) 0.07(2) 0.01(2) -0.01(2) 0.01(2)
C41 0.07(2) 0.05(2) 0.039(16) -0.002(16) -0.006(15) 0.009(17)
C22 0.07(2) 0.06(2) 0.054(19) 0.008(18) 0.007(16) 0.010(18)
C51 0.09(3) 0.08(3) 0.07(3) 0.02(2) 0.03(2) 0.01(2)
C38 0.08(2) 0.07(3) 0.048(19) 0.000(18) 0.006(16) 0.001(19)
C13 0.07(2) 0.07(3) 0.054(19) 0.008(19) 0.012(17) 0.03(2)
C16 0.07(2) 0.06(2) 0.09(3) 0.03(2) 0.03(2) 0.02(2)
C46 0.09(3) 0.07(3) 0.07(2) -0.03(2) -0.02(2) 0.02(2)
C37 0.07(3) 0.08(3) 0.07(3) 0.00(2) 0.00(2) 0.01(2)
C55 0.09(3) 0.08(3) 0.08(3) 0.00(3) 0.00(2) -0.02(3)
C32 0.07(2) 0.09(3) 0.05(2) -0.01(2) 0.006(18) -0.01(2)
C50 0.09(3) 0.08(3) 0.06(2) 0.00(2) 0.02(2) 0.03(2)
C15 0.12(4) 0.08(3) 0.09(3) 0.04(3) 0.05(3) 0.04(3)
C47 0.09(3) 0.09(3) 0.05(2) -0.02(2) 0.00(2) 0.04(3)
C40 0.08(2) 0.06(2) 0.054(19) -0.016(19) -0.016(17) 0.006(19)
C9 0.09(3) 0.09(3) 0.06(2) -0.01(2) 0.00(2) 0.02(2)
C11 0.11(4) 0.15(5) 0.05(2) 0.00(3) 0.01(2) 0.07(4)
C10 0.11(4) 0.13(5) 0.06(3) -0.03(3) 0.00(2) 0.03(4)
O18 0.25(6) 0.19(5) 0.18(5) 0.07(4) 0.04(4) 0.09(4)
O20 0.11(3) 0.14(3) 0.21(4) 0.10(3) 0.06(3) 0.05(2)
O17 0.14(4) 0.36(9) 0.23(5) 0.16(6) 0.07(4) 0.06(5)
O19 0.11(3) 0.20(5) 0.20(4) -0.09(4) -0.03(3) 0.05(3)

loop_
_atom_type_symbol
_atom_type_description
_atom_type_scat_dispersion_real
_atom_type_scat_dispersion_imag
_atom_type_scat_source
C C 0.0033 0.0016 'International Tables Vol C Tables 4.2.6.8 and 6.1.1.4'
H H 0.0000 0.0000 'International Tables Vol C Tables 4.2.6.8 and 6.1.1.4'
N N 0.0061 0.0033 'International Tables Vol C Tables 4.2.6.8 and 6.1.1.4'
O O 0.0106 0.0060 'International Tables Vol C Tables 4.2.6.8 and 6.1.1.4'

loop_
_geom_angle_atom_site_label_1
_geom_angle_atom_site_label_2
_geom_angle_atom_site_label_3
_geom_angle
C1 N2 C3 109(3)
C1 N2 H2A 123(10)
C3 N2 H2A 127(10)
C19 N5 C21 109(3)
C19 N5 H5A 129(10)
C21 N5 H5A 121(10)
C25 N6 C36 124(3)
C25 N6 C23 118(2)
C36 N6 C23 116(3)
C61 N12 C72 125(3)
C61 N12 C59 117(3)
C72 N12 C59 118(2)
C18 N3 C7 125(3)
C18 N3 C5 120(3)
C7 N3 C5 115(3)
C2 C3 N2 107(3)
C2 C3 C4 131(3)
N2 C3 C4 123(3)
C43 N9 C54 123(3)
C43 N9 C41 117(3)
C54 N9 C41 119(3)
O15 C61 N12 121(3)
O15 C61 C62 122(3)
N12 C61 C62 117(3)
C1 N1 C2 109(3)
C1 N1 H1A 125.3
C2 N1 H1A 125.3
C37 N8 C39 108(3)
C37 N8 H8 126.0
C39 N8 H8 126.0
O14 C60 O13 124(3)
O14 C60 C59 119(3)
O13 C60 C59 117(3)
C37 N7 C38 108(4)
C37 N7 H7 126.2
C38 N7 H7 126.2
C63 C62 C67 120(3)
C63 C62 C61 119(3)
C67 C62 C61 120(3)
O7 C25 N6 121(3)
O7 C25 C26 122(3)
N6 C25 C26 117(3)
O16 C72 N12 120(3)
O16 C72 C71 123(3)
N12 C72 C71 117(3)
O5 C24 O6 127(3)
O5 C24 C23 118(3)
O6 C24 C23 116(3)
O2 C6 O1 127(3)
O2 C6 C5 117(3)
O1 C6 C5 116(3)
O12 C54 N9 120(3)
O12 C54 C53 122(3)
N9 C54 C53 119(3)
C62 C67 C66 119(3)
C62 C67 C71 121(3)
C66 C67 C71 120(3)
C19 N4 C20 108(3)
C19 N4 H4 126.0
C20 N4 H4 126.0
C70 C71 C67 120(3)
C70 C71 C72 120(3)
C67 C71 C72 120(3)
C35 C31 C30 119(3)
C35 C31 C26 120(3)
C30 C31 C26 120(3)
C34 C35 C31 120(3)
C34 C35 C36 120(3)
C31 C35 C36 120(3)
O8 C36 N6 120(3)
O8 C36 C35 123(3)
N6 C36 C35 117(3)
O4 C7 N3 121(3)
O4 C7 C8 123(3)
N3 C7 C8 116(3)
O3 C18 N3 121(3)
O3 C18 C17 121(3)
N3 C18 C17 118(3)
C20 C21 N5 105(3)
C20 C21 C22 132(3)
N5 C21 C22 123(3)
C27 C26 C31 120(3)
C27 C26 C25 120(3)
C31 C26 C25 120(3)
C52 C53 C49 120(3)
C52 C53 C54 120(3)
C49 C53 C54 119(3)
N1 C1 N2 109(3)
N1 C1 H1 125.4
N2 C1 H1 125.4
C45 C44 C49 121(3)
C45 C44 C43 119(3)
C49 C44 C43 120(3)
C62 C63 C64 120(3)
C62 C63 H63 120.2
C64 C63 H63 120.2
C3 C2 N1 106(3)
C3 C2 H2 127.1
N1 C2 H2 127.1
C53 C49 C44 121(3)
C53 C49 C48 119(3)
C44 C49 C48 120(3)
C55 N10 C56 109(4)
C55 N10 H10A 125.5
C56 N10 H10A 125.5
N12 C59 C60 112(3)
N12 C59 C58 112(3)
C60 C59 C58 113(2)
N12 C59 H59 106.6
C60 C59 H59 106.6
C58 C59 H59 106.6
C67 C66 C65 118(3)
C67 C66 C68 118(3)
C65 C66 C68 124(3)
N6 C23 C22 115(3)
N6 C23 C24 110(2)
C22 C23 C24 114(3)
N6 C23 H23 105.5
C22 C23 H23 105.5
C24 C23 H23 105.5
C16 C17 C13 121(3)
C16 C17 C18 119(4)
C13 C17 C18 120(3)
N4 C19 N5 109(3)
N4 C19 H19 125.7
N5 C19 H19 125.7
C69 C68 C66 121(3)
C69 C68 H68 119.6
C66 C68 H68 119.6
C38 C39 N8 106(3)
C38 C39 C40 135(4)
N8 C39 C40 119(3)
C55 N11 C57 111(4)
C55 N11 H11A 124.6
C57 N11 H11A 124.6
C15 C14 C12 121(4)
C15 C14 H14 119.4
C12 C14 H14 119.4
C50 C48 C49 121(4)
C50 C48 C47 122(4)
C49 C48 C47 117(4)
N3 C5 C4 115(3)
N3 C5 C6 110(2)
C4 C5 C6 114(3)
N3 C5 H5 105.5
C4 C5 H5 105.5
C6 C5 H5 105.5
O11 C43 N9 120(3)
O11 C43 C44 122(3)
N9 C43 C44 118(3)
C64 C65 C66 122(3)
C64 C65 H65 119.1
C66 C65 H65 119.1
C56 C57 N11 105(3)
C56 C57 C58 133(4)
N11 C57 C58 122(4)
C65 C64 C63 121(3)
C65 C64 H64 119.7
C63 C64 H64 119.7
C35 C34 C33 119(4)
C35 C34 H34 120.3
C33 C34 H34 120.3
C29 C30 C31 118(3)
C29 C30 C32 124(3)
C31 C30 C32 118(3)
C21 C20 N4 109(4)
C21 C20 H20 125.5
N4 C20 H20 125.5
C26 C27 C28 120(4)
C26 C27 H27 119.9
C28 C27 H27 119.9
C5 C4 C3 116(3)
C5 C4 H4B 108.4
C3 C4 H4B 108.4
C5 C4 H4A 108.4
C3 C4 H4A 108.4
H4B C4 H4A 107.4
O10 C42 O9 125(4)
O10 C42 C41 121(3)
O9 C42 C41 114(3)
C57 C58 C59 113(3)
C57 C58 H58A 109.1
C59 C58 H58A 109.1
C57 C58 H58B 109.1
C59 C58 H58B 109.1
H58A C58 H58B 107.8
C32 C33 C34 121(4)
C32 C33 H33 119.3
C34 C33 H33 119.3
C11 C12 C14 126(4)
C11 C12 C13 117(5)
C14 C12 C13 118(4)
C71 C70 C69 121(4)
C71 C70 H70 119.7
C69 C70 H70 119.7
C9 C8 C13 121(4)
C9 C8 C7 118(4)
C13 C8 C7 121(3)
C57 C56 N10 108(4)
C57 C56 H56 126.2
N10 C56 H56 126.2
C28 C29 C30 121(3)
C28 C29 H29 119.5
C30 C29 H29 119.5
C53 C52 C51 119(4)
C53 C52 H52 120.6
C51 C52 H52 120.6
C44 C45 C46 120(4)
C44 C45 H45 120.0
C46 C45 H45 120.0
C29 C28 C27 121(4)
C29 C28 H28 119.4
C27 C28 H28 119.4
C68 C69 C70 121(4)
C68 C69 H69 119.6
C70 C69 H69 119.6
N9 C41 C40 115(3)
N9 C41 C42 111(3)
C40 C41 C42 112(3)
N9 C41 H41 106.0
C40 C41 H41 106.0
C42 C41 H41 106.0
C21 C22 C23 116(3)
C21 C22 H22A 108.4
C23 C22 H22A 108.4
C21 C22 H22B 108.4
C23 C22 H22B 108.4
H22A C22 H22B 107.4
C50 C51 C52 122(4)
C50 C51 H51 119.1
C52 C51 H51 119.1
C39 C38 N7 109(4)
C39 C38 H38 125.7
N7 C38 H38 125.7
C8 C13 C17 121(3)
C8 C13 C12 120(4)
C17 C13 C12 119(4)
C17 C16 C15 121(5)
C17 C16 H16 119.7
C15 C16 H16 119.7
C47 C46 C45 120(4)
C47 C46 H46 119.9
C45 C46 H46 119.9
N7 C37 N8 110(4)
N7 C37 H37 124.9
N8 C37 H37 124.9
N10 C55 N11 108(4)
N10 C55 H55 126.0
N11 C55 H55 126.0
C33 C32 C30 121(3)
C33 C32 H32 119.4
C30 C32 H32 119.4
C51 C50 C48 120(4)
C51 C50 H50 120.2
C48 C50 H50 120.2
C14 C15 C16 120(5)
C14 C15 H15 119.9
C16 C15 H15 119.9
C46 C47 C48 122(3)
C46 C47 H47 119.1
C48 C47 H47 119.1
C39 C40 C41 114(3)
C39 C40 H40B 108.8
C41 C40 H40B 108.8
C39 C40 H40A 108.8
C41 C40 H40A 108.8
H40B C40 H40A 107.7
C10 C9 C8 122(5)
C10 C9 H9 119.2
C8 C9 H9 119.2
C10 C11 C12 123(4)
C10 C11 H11 118.6
C12 C11 H11 118.6
C9 C10 C11 118(5)
C9 C10 H10 121.0
C11 C10 H10 121.0

loop_
_geom_bond_atom_site_label_1
_geom_bond_atom_site_label_2
_geom_bond_distance
O6 C24 1.25(4)
O2 C6 1.23(4)
O8 C36 1.23(4)
O15 C61 1.24(4)
N2 C1 1.31(4)
N2 C3 1.39(4)
N2 H2A 0.85(6)
N5 C19 1.32(5)
N5 C21 1.37(4)
N5 H5A 0.85(8)
N6 C25 1.38(4)
N6 C36 1.40(4)
N6 C23 1.48(4)
O4 C7 1.21(4)
O16 C72 1.22(4)
O14 C60 1.26(4)
O13 C60 1.26(4)
N12 C61 1.40(4)
N12 C72 1.40(4)
N12 C59 1.48(4)
O1 C6 1.26(4)
N3 C18 1.38(4)
N3 C7 1.40(4)
N3 C5 1.47(4)
C3 C2 1.36(4)
C3 C4 1.49(4)
N9 C43 1.39(4)
N9 C54 1.40(4)
N9 C41 1.47(4)
O7 C25 1.21(4)
O12 C54 1.24(4)
O11 C43 1.21(4)
O10 C42 1.23(4)
C61 C62 1.48(4)
O3 C18 1.22(4)
N1 C1 1.31(5)
N1 C2 1.39(4)
N1 H1A 0.8600
O5 C24 1.23(4)
N8 C37 1.34(5)
N8 C39 1.37(4)
N8 H8 0.8600
C60 C59 1.50(5)
N7 C37 1.28(5)
N7 C38 1.38(5)
N7 H7 0.8600
C62 C63 1.39(4)
C62 C67 1.40(4)
C25 C26 1.49(4)
C72 C71 1.47(5)
C24 C23 1.55(5)
C6 C5 1.54(4)
C54 C53 1.45(4)
C67 C66 1.42(4)
C67 C71 1.42(4)
N4 C19 1.31(5)
N4 C20 1.36(5)
N4 H4 0.8600
C71 C70 1.37(5)
C31 C35 1.40(4)
C31 C30 1.41(4)
C31 C26 1.41(4)
C35 C34 1.39(4)
C35 C36 1.49(4)
C7 C8 1.49(5)
C18 C17 1.48(4)
C21 C20 1.34(5)
C21 C22 1.48(5)
C26 C27 1.37(4)
C53 C52 1.38(5)
C53 C49 1.40(5)
C1 H1 0.9300
C44 C45 1.38(5)
C44 C49 1.40(5)
C44 C43 1.46(4)
C63 C64 1.41(5)
C63 H63 0.9300
C2 H2 0.9300
C49 C48 1.42(5)
O9 C42 1.26(4)
N10 C55 1.30(5)
N10 C56 1.37(5)
N10 H10A 0.8600
C59 C58 1.54(4)
C59 H59 0.9800
C66 C65 1.42(5)
C66 C68 1.42(5)
C23 C22 1.53(5)
C23 H23 0.9800
C17 C16 1.37(5)
C17 C13 1.40(5)
C19 H19 0.9300
C68 C69 1.37(5)
C68 H68 0.9300
C39 C38 1.34(5)
C39 C40 1.49(5)
N11 C55 1.32(5)
N11 C57 1.36(4)
N11 H11A 0.8600
C14 C15 1.37(7)
C14 C12 1.42(7)
C14 H14 0.9300
C48 C50 1.38(6)
C48 C47 1.44(6)
C5 C4 1.49(5)
C5 H5 0.9800
C65 C64 1.33(5)
C65 H65 0.9300
C57 C56 1.36(5)
C57 C58 1.49(5)
C64 H64 0.9300
C34 C33 1.40(5)
C34 H34 0.9300
C30 C29 1.40(5)
C30 C32 1.42(5)
C20 H20 0.9300
C27 C28 1.38(5)
C27 H27 0.9300
C4 H4B 0.9700
C4 H4A 0.9700
C42 C41 1.54(5)
C58 H58A 0.9700
C58 H58B 0.9700
C33 C32 1.32(6)
C33 H33 0.9300
C12 C11 1.41(7)
C12 C13 1.44(5)
C70 C69 1.40(5)
C70 H70 0.9300
C8 C9 1.38(5)
C8 C13 1.38(5)
C56 H56 0.9300
C29 C28 1.37(6)
C29 H29 0.9300
C52 C51 1.42(5)
C52 H52 0.9300
C45 C46 1.40(5)
C45 H45 0.9300
C28 H28 0.9300
C69 H69 0.9300
C41 C40 1.53(4)
C41 H41 0.9800
C22 H22A 0.9700
C22 H22B 0.9700
C51 C50 1.35(6)
C51 H51 0.9300
C38 H38 0.9300
C16 C15 1.40(5)
C16 H16 0.9300
C46 C47 1.36(6)
C46 H46 0.9300
C37 H37 0.9300
C55 H55 0.9300
C32 H32 0.9300
C50 H50 0.9300
C15 H15 0.9300
C47 H47 0.9300
C40 H40B 0.9700
C40 H40A 0.9700
C9 C10 1.38(6)
C9 H9 0.9300
C11 C10 1.41(7)
C11 H11 0.9300
C10 H10 0.9300
